data_7703856
loop_
_publ_author_name
'Huang, Li-Cheng'
'Zhang, Jing-Shun'
'Jia, Teng'
'Mu, Ying'
'Gao, Wei'

_publ_section_title
;
 Bis(imino)aryl NCN pincer cobalt complexes: synthesis and
 disproportionation.
;
_journal_issue 16
_journal_name_full 'Dalton transactions (Cambridge, England : 2003)'
_journal_page_first 5219
_journal_page_last 5227
_journal_paper_doi 10.1039/d0dt00747a
_journal_volume 49
_journal_year 2020
_chemical_formula_moiety 'C56 H62 Br4 Co4 N4'
_chemical_formula_sum 'C56 H62 Br4 Co4 N4'
_chemical_formula_weight 1346.46
_space_group_crystal_system monoclinic
_space_group_IT_number 14
_space_group_name_Hall '-P 2yn'
_space_group_name_H-M_alt 'P 1 21/n 1'
_atom_sites_solution_hydrogens geom
_atom_sites_solution_primary heavy
_atom_sites_solution_secondary difmap
_audit_creation_date 2019-12-19
_audit_creation_method
;
Olex2 1.2
(compiled 2018.05.29 svn.r3508 for OlexSys, GUI svn.r5506)
;
_audit_update_record
;
2020-02-27 deposited with the CCDC.	2020-03-25 downloaded from the CCDC.
;
_cell_angle_alpha 90.00
_cell_angle_beta 94.5840(10)
_cell_angle_gamma 90.00
_cell_formula_units_Z 2
_cell_length_a 11.0834(4)
_cell_length_b 13.2980(4)
_cell_length_c 18.3364(7)
_cell_measurement_reflns_used 9944
_cell_measurement_temperature 233(2)
_cell_measurement_theta_max 25.02
_cell_measurement_theta_min 2.58
_cell_volume 2693.90(16)
_computing_cell_refinement 'SAINT V8.38A (?, 2016)'
_computing_data_reduction 'SAINT V8.38A (?, 2016)'
_computing_molecular_graphics 'Olex2 (Dolomanov et al., 2009)'
_computing_publication_material 'Olex2 (Dolomanov et al., 2009)'
_computing_structure_refinement 'XL (Sheldrick, 2008)'
_computing_structure_solution 'XS (Sheldrick, 2008)'
_diffrn_ambient_temperature 232.99
_diffrn_measured_fraction_theta_full 0.996
_diffrn_measured_fraction_theta_max 0.996
_diffrn_measurement_device_type 'CCD area detector'
_diffrn_measurement_method 'phi and omega scans'
_diffrn_radiation_monochromator graphite
_diffrn_radiation_type MoK\a
_diffrn_radiation_wavelength 0.71073
_diffrn_reflns_av_R_equivalents 0.0302
_diffrn_reflns_av_unetI/netI 0.0196
_diffrn_reflns_limit_h_max 13
_diffrn_reflns_limit_h_min -13
_diffrn_reflns_limit_k_max 15
_diffrn_reflns_limit_k_min -15
_diffrn_reflns_limit_l_max 21
_diffrn_reflns_limit_l_min -21
_diffrn_reflns_number 29328
_diffrn_reflns_theta_full 25.03
_diffrn_reflns_theta_max 25.03
_diffrn_reflns_theta_min 2.58
_diffrn_source 'fine-focus sealed tube'
_exptl_absorpt_coefficient_mu 4.217
_exptl_absorpt_correction_T_max 0.7452
_exptl_absorpt_correction_T_min 0.6372
_exptl_absorpt_correction_type multi-scan
_exptl_absorpt_process_details
;
SADABS-2016/2 (Bruker,2016/2) was used for absorption correction.
wR2(int) was 0.0583 before and 0.0426 after correction.
The Ratio of minimum to maximum transmission is 0.8551.
The \l/2 correction factor is Not present.
;
_exptl_crystal_colour 'clear light violet'
_exptl_crystal_colour_lustre clear
_exptl_crystal_colour_modifier light
_exptl_crystal_colour_primary violet
_exptl_crystal_density_diffrn 1.660
_exptl_crystal_density_method 'not measured'
_exptl_crystal_description block
_exptl_crystal_F_000 1348
_exptl_crystal_size_max 0.19
_exptl_crystal_size_mid 0.17
_exptl_crystal_size_min 0.17
_refine_diff_density_max 1.070
_refine_diff_density_min -1.154
_refine_diff_density_rms 0.075
_refine_ls_extinction_method none
_refine_ls_goodness_of_fit_ref 1.053
_refine_ls_hydrogen_treatment constr
_refine_ls_matrix_type full
_refine_ls_number_parameters 291
_refine_ls_number_reflns 4754
_refine_ls_number_restraints 0
_refine_ls_restrained_S_all 1.053
_refine_ls_R_factor_all 0.0504
_refine_ls_R_factor_gt 0.0420
_refine_ls_shift/su_max 0.001
_refine_ls_shift/su_mean 0.000
_refine_ls_structure_factor_coef Fsqd
_refine_ls_weighting_details 'calc w=1/[\s^2^(Fo^2^)+(0.0482P)^2^+5.7326P] where P=(Fo^2^+2Fc^2^)/3'
_refine_ls_weighting_scheme calc
_refine_ls_wR_factor_gt 0.1052
_refine_ls_wR_factor_ref 0.1108
_reflns_number_gt 4058
_reflns_number_total 4754
_reflns_threshold_expression >2sigma(I)
_cod_data_source_file d0dt00747a2.cif
_cod_data_source_block 2b
_cod_depositor_comments 'Adding full bibliography for 7703856--7703861.cif.'
_cod_database_code 7703856
_olex2_refinement_description
;
1. Fixed Uiso
 At 1.2 times of:
  All C(H) groups, All C(H,H) groups
 At 1.5 times of:
  All C(H,H,H) groups
2.a Secondary CH2 refined with riding coordinates:
 C24(H24A,H24B), C23(H23A,H23B), C16(H16A,H16B), C15(H15A,H15B)
2.b Aromatic/amide H refined with riding coordinates:
 C4(H4), C8(H8), C3(H3), C5(H5), C7(H7), C21(H21), C20(H20), C19(H19),
 C11(H11), C12(H12), C13(H13)
2.c Idealised Me refined as rotating group:
 C0AA(H0AA,H0AB,H0AC), C1AA(H1AA,H1AB,H1AC), C2AA(H2AA,H2AB,H2AC), C3AA(H3AA,
 H3AB,H3AC)
;
_olex2_submission_special_instructions 'No special instructions were received'

loop_
_space_group_symop_id
_space_group_symop_operation_xyz
1 'x, y, z'
2 '-x+1/2, y+1/2, -z+1/2'
3 '-x, -y, -z'
4 'x-1/2, -y-1/2, z-1/2'

loop_
_atom_site_label
_atom_site_type_symbol
_atom_site_fract_x
_atom_site_fract_y
_atom_site_fract_z
_atom_site_U_iso_or_equiv
_atom_site_adp_type
_atom_site_occupancy
_atom_site_calc_flag
_atom_site_disorder_assembly
_atom_site_disorder_group
_atom_site_refinement_flags_posn
Br2 Br 0.96801(6) 0.61819(4) 0.45184(3) 0.06721(19) Uani 1 d . . .
Co1 Co 0.82862(5) 0.54699(4) 0.78000(3) 0.03585(15) Uani 1 d . . .
Br1 Br 1.27673(6) 0.61364(6) 0.57447(4) 0.0919(2) Uani 1 d . . .
Co2 Co 1.07432(6) 0.56137(5) 0.56739(3) 0.04816(18) Uani 1 d . . .
N1 N 1.0040(3) 0.5976(2) 0.66131(17) 0.0375(7) Uani 1 d . . .
C17 C 0.9149(3) 0.5316(3) 0.6885(2) 0.0364(8) Uani 1 d . . .
C2 C 1.0080(3) 0.7088(3) 0.7688(2) 0.0352(8) Uani 1 d . . .
C6 C 0.8838(3) 0.7083(3) 0.8714(2) 0.0367(8) Uani 1 d . . .
C1 C 0.9148(3) 0.6625(3) 0.80516(19) 0.0337(8) Uani 1 d . . .
C4 C 1.0379(4) 0.8347(3) 0.8650(2) 0.0461(10) Uani 1 d . . .
H4 H 1.0806 0.8904 0.8854 0.055 Uiso 1 calc . . R
C8 C 1.0439(3) 0.6741(3) 0.6999(2) 0.0380(8) Uani 1 d . . .
H8 H 1.1048 0.7119 0.6799 0.046 Uiso 1 calc . . R
N2 N 0.7516(3) 0.5756(3) 0.86685(18) 0.0431(8) Uani 1 d . . .
C22 C 0.7899(4) 0.5472(3) 0.6664(2) 0.0448(9) Uani 1 d . . .
C3 C 1.0683(3) 0.7945(3) 0.8000(2) 0.0410(9) Uani 1 d . . .
H3 H 1.1305 0.8245 0.7756 0.049 Uiso 1 calc . . R
C18 C 0.9557(4) 0.4523(3) 0.7375(2) 0.0424(9) Uani 1 d . . .
C5 C 0.9440(4) 0.7929(3) 0.9005(2) 0.0433(9) Uani 1 d . . .
H5 H 0.9210 0.8216 0.9442 0.052 Uiso 1 calc . . R
C7 C 0.7884(4) 0.6556(3) 0.9030(2) 0.0439(9) Uani 1 d . . .
H7 H 0.7552 0.6768 0.9461 0.053 Uiso 1 calc . . R
C24 C 1.0887(4) 0.4396(4) 0.7591(3) 0.0577(12) Uani 1 d . . .
H24A H 1.1285 0.4179 0.7159 0.069 Uiso 1 calc . . R
H24B H 1.1223 0.5054 0.7738 0.069 Uiso 1 calc . . R
C9 C 0.6597(4) 0.5112(3) 0.8939(2) 0.0483(10) Uani 1 d . . .
C21 C 0.7061(4) 0.4830(4) 0.6963(2) 0.0519(11) Uani 1 d . . .
H21 H 0.6230 0.4917 0.6833 0.062 Uiso 1 calc . . R
C20 C 0.7442(4) 0.4069(3) 0.7449(3) 0.0543(11) Uani 1 d . . .
H20 H 0.6862 0.3658 0.7648 0.065 Uiso 1 calc . . R
C19 C 0.8669(5) 0.3905(3) 0.7645(2) 0.0508(11) Uani 1 d . . .
H19 H 0.8904 0.3372 0.7963 0.061 Uiso 1 calc . . R
C23 C 0.7514(4) 0.6300(4) 0.6135(3) 0.0616(13) Uani 1 d . . .
H23A H 0.7665 0.6946 0.6383 0.074 Uiso 1 calc . . R
H23B H 0.8028 0.6273 0.5725 0.074 Uiso 1 calc . . R
C10 C 0.6970(5) 0.4299(4) 0.9390(3) 0.0601(13) Uani 1 d . . .
C14 C 0.5388(4) 0.5288(4) 0.8713(3) 0.0597(12) Uani 1 d . . .
C11 C 0.6078(6) 0.3657(4) 0.9603(3) 0.0730(16) Uani 1 d . . .
H11 H 0.6298 0.3107 0.9908 0.088 Uiso 1 calc . . R
C12 C 0.4878(6) 0.3807(4) 0.9377(3) 0.0790(19) Uani 1 d . . .
H12 H 0.4289 0.3356 0.9522 0.095 Uiso 1 calc . . R
C13 C 0.4541(5) 0.4611(5) 0.8942(3) 0.0738(16) Uani 1 d . . .
H13 H 0.3717 0.4708 0.8794 0.089 Uiso 1 calc . . R
C16 C 0.5030(5) 0.6190(5) 0.8247(4) 0.0848(18) Uani 1 d . . .
H16A H 0.5209 0.6795 0.8541 0.102 Uiso 1 calc . . R
H16B H 0.5547 0.6207 0.7838 0.102 Uiso 1 calc . . R
C15 C 0.8271(6) 0.4121(5) 0.9641(3) 0.0783(16) Uani 1 d . . .
H15A H 0.8440 0.3401 0.9599 0.094 Uiso 1 calc . . R
H15B H 0.8776 0.4477 0.9310 0.094 Uiso 1 calc . . R
C0AA C 1.1199(6) 0.3667(5) 0.8196(4) 0.0850(17) Uiso 1 d . . .
H0AA H 1.0864 0.3012 0.8062 0.128 Uiso 1 calc . . GR
H0AB H 1.0864 0.3899 0.8638 0.128 Uiso 1 calc . . GR
H0AC H 1.2072 0.3615 0.8280 0.128 Uiso 1 calc . . GR
C1AA C 0.8629(8) 0.4437(6) 1.0388(5) 0.118(3) Uiso 1 d . . .
H1AA H 0.8461 0.5148 1.0439 0.177 Uiso 1 calc . . GR
H1AB H 0.9488 0.4317 1.0495 0.177 Uiso 1 calc . . GR
H1AC H 0.8177 0.4056 1.0725 0.177 Uiso 1 calc . . GR
C2AA C 0.6249(8) 0.6277(7) 0.5840(5) 0.127(3) Uiso 1 d . . .
H2AA H 0.6120 0.6783 0.5461 0.190 Uiso 1 calc . . GR
H2AB H 0.5728 0.6413 0.6228 0.190 Uiso 1 calc . . GR
H2AC H 0.6062 0.5618 0.5634 0.190 Uiso 1 calc . . GR
C3AA C 0.3777(11) 0.6248(9) 0.7948(7) 0.172(5) Uiso 1 d . . .
H3AA H 0.3594 0.5677 0.7629 0.259 Uiso 1 calc . . GR
H3AB H 0.3653 0.6866 0.7671 0.259 Uiso 1 calc . . GR
H3AC H 0.3248 0.6240 0.8344 0.259 Uiso 1 calc . . GR

loop_
_atom_site_aniso_label
_atom_site_aniso_U_11
_atom_site_aniso_U_22
_atom_site_aniso_U_33
_atom_site_aniso_U_23
_atom_site_aniso_U_13
_atom_site_aniso_U_12
Br2 0.1211(5) 0.0438(3) 0.0383(3) -0.00483(19) 0.0161(3) 0.0071(3)
Co1 0.0382(3) 0.0390(3) 0.0317(3) -0.0026(2) 0.0114(2) -0.0075(2)
Br1 0.0658(4) 0.1315(6) 0.0841(4) -0.0194(4) 0.0413(3) -0.0254(4)
Co2 0.0615(4) 0.0506(3) 0.0354(3) -0.0078(2) 0.0226(3) -0.0059(3)
N1 0.0411(17) 0.0411(17) 0.0320(17) -0.0025(14) 0.0131(14) -0.0047(14)
C17 0.043(2) 0.040(2) 0.0284(19) -0.0076(15) 0.0114(16) -0.0075(16)
C2 0.0331(18) 0.040(2) 0.033(2) -0.0033(16) 0.0062(15) -0.0010(15)
C6 0.040(2) 0.041(2) 0.0301(19) -0.0038(16) 0.0081(16) 0.0013(16)
C1 0.0357(19) 0.0381(19) 0.0277(18) -0.0005(15) 0.0046(15) 0.0008(15)
C4 0.047(2) 0.045(2) 0.046(2) -0.0131(19) 0.0016(19) -0.0059(18)
C8 0.036(2) 0.039(2) 0.040(2) 0.0000(17) 0.0111(16) -0.0048(16)
N2 0.0441(19) 0.0480(19) 0.0396(19) 0.0003(15) 0.0185(15) -0.0055(15)
C22 0.046(2) 0.052(2) 0.036(2) -0.0057(18) 0.0023(17) -0.0100(18)
C3 0.038(2) 0.041(2) 0.045(2) -0.0042(17) 0.0065(17) -0.0069(17)
C18 0.051(2) 0.039(2) 0.038(2) -0.0049(17) 0.0131(18) 0.0000(18)
C5 0.050(2) 0.048(2) 0.032(2) -0.0113(17) 0.0059(17) 0.0028(18)
C7 0.050(2) 0.051(2) 0.033(2) -0.0026(18) 0.0167(18) 0.0019(19)
C24 0.058(3) 0.059(3) 0.058(3) 0.005(2) 0.016(2) 0.012(2)
C9 0.052(2) 0.055(3) 0.042(2) -0.003(2) 0.0243(19) -0.011(2)
C21 0.046(2) 0.061(3) 0.048(3) -0.008(2) 0.002(2) -0.020(2)
C20 0.060(3) 0.049(2) 0.055(3) -0.010(2) 0.016(2) -0.023(2)
C19 0.073(3) 0.035(2) 0.047(2) -0.0008(18) 0.016(2) -0.007(2)
C23 0.056(3) 0.079(3) 0.048(3) 0.011(2) -0.005(2) -0.006(2)
C10 0.076(3) 0.063(3) 0.045(3) 0.002(2) 0.026(2) -0.010(2)
C14 0.050(3) 0.067(3) 0.066(3) -0.005(2) 0.026(2) -0.005(2)
C11 0.103(5) 0.061(3) 0.060(3) 0.004(2) 0.040(3) -0.018(3)
C12 0.098(5) 0.068(4) 0.078(4) -0.018(3) 0.053(4) -0.037(3)
C13 0.056(3) 0.085(4) 0.085(4) -0.017(3) 0.032(3) -0.020(3)
C16 0.051(3) 0.105(5) 0.099(5) 0.019(4) 0.016(3) 0.011(3)
C15 0.084(4) 0.088(4) 0.064(4) 0.024(3) 0.016(3) 0.005(3)

loop_
_atom_type_symbol
_atom_type_description
_atom_type_scat_dispersion_real
_atom_type_scat_dispersion_imag
_atom_type_scat_source
C C 0.0033 0.0016 'International Tables Vol C Tables 4.2.6.8 and 6.1.1.4'
H H 0.0000 0.0000 'International Tables Vol C Tables 4.2.6.8 and 6.1.1.4'
Br Br -0.2901 2.4595 'International Tables Vol C Tables 4.2.6.8 and 6.1.1.4'
Co Co 0.3494 0.9721 'International Tables Vol C Tables 4.2.6.8 and 6.1.1.4'
N N 0.0061 0.0033 'International Tables Vol C Tables 4.2.6.8 and 6.1.1.4'

loop_
_geom_angle_atom_site_label_1
_geom_angle_atom_site_label_2
_geom_angle_atom_site_label_3
_geom_angle
_geom_angle_site_symmetry_1
_geom_angle_site_symmetry_3
_geom_angle_publ_flag
Co2 Br2 Co2 84.13(3) 3_766 . ?
C17 Co1 C22 40.68(16) . . ?
C17 Co1 C18 40.95(16) . . ?
C17 Co1 C21 71.22(16) . . ?
C17 Co1 C20 83.51(16) . . ?
C17 Co1 C19 71.22(16) . . ?
C1 Co1 C17 91.26(15) . . ?
C1 Co1 N2 83.25(15) . . ?
C1 Co1 C22 107.94(16) . . ?
C1 Co1 C18 104.13(16) . . ?
C1 Co1 C21 142.59(17) . . ?
C1 Co1 C20 174.00(17) . . ?
C1 Co1 C19 137.32(18) . . ?
N2 Co1 C17 174.17(15) . . ?
N2 Co1 C22 139.66(16) . . ?
N2 Co1 C18 142.59(16) . . ?
N2 Co1 C21 112.18(16) . . ?
N2 Co1 C20 102.07(16) . . ?
N2 Co1 C19 114.25(16) . . ?
C22 Co1 C21 38.73(16) . . ?
C22 Co1 C20 69.82(17) . . ?
C22 Co1 C19 84.06(17) . . ?
C18 Co1 C22 73.70(17) . . ?
C18 Co1 C21 84.30(18) . . ?
C18 Co1 C20 69.96(17) . . ?
C18 Co1 C19 38.67(16) . . ?
C21 Co1 C20 37.73(18) . . ?
C21 Co1 C19 68.96(19) . . ?
C19 Co1 C20 37.83(19) . . ?
Br2 Co2 Br2 95.87(3) 3_766 . ?
Br1 Co2 Br2 117.91(4) . 3_766 ?
Br1 Co2 Br2 110.33(3) . . ?
N1 Co2 Br2 118.29(10) . . ?
N1 Co2 Br2 105.93(9) . 3_766 ?
N1 Co2 Br1 108.50(10) . . ?
C17 N1 Co2 118.4(2) . . ?
C8 N1 Co2 121.2(3) . . ?
C8 N1 C17 120.2(3) . . ?
N1 C17 Co1 127.8(3) . . ?
C22 C17 Co1 72.9(2) . . ?
C22 C17 N1 119.3(3) . . ?
C22 C17 C18 122.4(4) . . ?
C18 C17 Co1 72.5(2) . . ?
C18 C17 N1 118.4(3) . . ?
C1 C2 C8 122.7(3) . . ?
C1 C2 C3 119.9(3) . . ?
C3 C2 C8 117.4(3) . . ?
C1 C6 C7 111.9(3) . . ?
C5 C6 C1 122.1(3) . . ?
C5 C6 C7 126.0(3) . . ?
C2 C1 Co1 128.8(3) . . ?
C2 C1 C6 116.8(3) . . ?
C6 C1 Co1 114.4(3) . . ?
C3 C4 C5 119.8(4) . . ?
N1 C8 C2 128.9(3) . . ?
C7 N2 Co1 116.5(3) . . ?
C7 N2 C9 120.6(3) . . ?
C9 N2 Co1 122.9(3) . . ?
C17 C22 Co1 66.4(2) . . ?
C17 C22 C23 120.6(4) . . ?
C21 C22 Co1 72.5(2) . . ?
C21 C22 C17 117.2(4) . . ?
C21 C22 C23 122.2(4) . . ?
C23 C22 Co1 131.8(3) . . ?
C4 C3 C2 121.5(4) . . ?
C17 C18 Co1 66.5(2) . . ?
C17 C18 C24 120.0(4) . . ?
C24 C18 Co1 130.2(3) . . ?
C19 C18 Co1 73.0(2) . . ?
C19 C18 C17 117.2(4) . . ?
C19 C18 C24 122.7(4) . . ?
C4 C5 C6 119.9(4) . . ?
N2 C7 C6 113.9(3) . . ?
C0AA C24 C18 115.6(4) . . ?
C10 C9 N2 118.3(4) . . ?
C14 C9 N2 119.1(4) . . ?
C14 C9 C10 122.5(4) . . ?
C22 C21 Co1 68.8(2) . . ?
C20 C21 Co1 71.8(3) . . ?
C20 C21 C22 121.1(4) . . ?
C21 C20 Co1 70.4(2) . . ?
C21 C20 C19 121.2(4) . . ?
C19 C20 Co1 70.6(2) . . ?
C18 C19 Co1 68.3(2) . . ?
C20 C19 Co1 71.5(3) . . ?
C20 C19 C18 120.9(4) . . ?
C2AA C23 C22 115.9(5) . . ?
C9 C10 C15 122.3(4) . . ?
C11 C10 C9 117.2(5) . . ?
C11 C10 C15 120.4(5) . . ?
C9 C14 C16 120.4(4) . . ?
C13 C14 C9 117.4(5) . . ?
C13 C14 C16 122.2(5) . . ?
C12 C11 C10 121.3(6) . . ?
C13 C12 C11 120.1(5) . . ?
C12 C13 C14 121.5(6) . . ?
C3AA C16 C14 117.1(7) . . ?
C1AA C15 C10 115.3(6) . . ?

loop_
_geom_bond_atom_site_label_1
_geom_bond_atom_site_label_2
_geom_bond_distance
_geom_bond_site_symmetry_2
_geom_bond_publ_flag
Br2 Co2 2.4534(8) 3_766 ?
Br2 Co2 2.4595(8) . ?
Co1 C17 2.007(4) . ?
Co1 C1 1.848(4) . ?
Co1 N2 1.905(3) . ?
Co1 C22 2.094(4) . ?
Co1 C18 2.086(4) . ?
Co1 C21 2.142(4) . ?
Co1 C20 2.160(4) . ?
Co1 C19 2.148(4) . ?
Br1 Co2 2.3422(9) . ?
Co2 Br2 2.4534(8) 3_766 ?
Co2 N1 2.005(3) . ?
N1 C17 1.440(5) . ?
N1 C8 1.296(5) . ?
C17 C22 1.428(6) . ?
C17 C18 1.433(6) . ?
C2 C1 1.414(5) . ?
C2 C8 1.432(5) . ?
C2 C3 1.418(5) . ?
C6 C1 1.426(5) . ?
C6 C5 1.392(5) . ?
C6 C7 1.429(5) . ?
C4 C3 1.373(6) . ?
C4 C5 1.387(6) . ?
N2 C7 1.302(5) . ?
N2 C9 1.449(5) . ?
C22 C21 1.405(6) . ?
C22 C23 1.506(6) . ?
C18 C24 1.505(6) . ?
C18 C19 1.403(6) . ?
C24 C0AA 1.493(8) . ?
C9 C10 1.403(7) . ?
C9 C14 1.390(7) . ?
C21 C20 1.391(7) . ?
C20 C19 1.396(7) . ?
C23 C2AA 1.462(10) . ?
C10 C11 1.386(7) . ?
C10 C15 1.496(8) . ?
C14 C13 1.389(7) . ?
C14 C16 1.508(8) . ?
C11 C12 1.376(9) . ?
C12 C13 1.368(9) . ?
C16 C3AA 1.454(12) . ?
C15 C1AA 1.457(10) . ?
